data_9010982
loop_
_publ_author_name
'Westrik, R.'
'MacGillavry, C. H.'

_publ_section_title
;
 The crystal structure of the asbestos-like form of sulphur trioxide
;
_journal_name_full 'Acta Crystallographica'
_journal_page_first 764
_journal_page_last 767
_journal_paper_doi 10.1107/S0365110X54002290
_journal_volume 7
_journal_year 1954
_chemical_formula_structural SO3
_chemical_formula_sum 'O3 S'
_space_group_IT_number 14
_symmetry_space_group_name_Hall '-P 2ybc'
_symmetry_space_group_name_H-M 'P 1 21/c 1'
_cell_angle_alpha 90
_cell_angle_beta 109.83
_cell_angle_gamma 90
_cell_length_a 6.20
_cell_length_b 4.06
_cell_length_c 9.31
_cell_formula_units_Z 4
_cell_volume 220.455
_database_code_amcsd 0009159
_exptl_crystal_density_diffrn 2.412
_cod_original_formula_sum 'S O3'
_cod_database_code 9010982
_amcsd_formula_title SO3

loop_
_space_group_symop_operation_xyz
x,y,z
x,1/2-y,1/2+z
-x,1/2+y,1/2-z
-x,-y,-z

loop_
_atom_site_label
_atom_site_fract_x
_atom_site_fract_y
_atom_site_fract_z
S 0.17100 0.02500 0.29400
O1 0.00100 0.27500 0.16900
O2 0.27000 0.20000 0.43100
O3 0.28100 -0.15000 0.20700

loop_
_cod_related_entry_id
_cod_related_entry_database
_cod_related_entry_code
1 AMCSD 0009159
